data_4002209
loop_
_publ_author_name
'Kazem, Nasrin'
'Hurtado, Antonio'
'Sui, Fan'
'Ohno, Saneyuki'
'Zevalkink, Alexandra'
'Snyder, Jeffrey G.'
'Kauzlarich, Susan M.'

_publ_section_title
;
 High Temperature Thermoelectric Properties of the Solid-Solution Zintl
 Phase Eu11Cd6--xZnxSb12
;
_journal_issue 12
_journal_name_full 'Chemistry of Materials'
_journal_page_first 4413
_journal_paper_doi 10.1021/acs.chemmater.5b01301
_journal_volume 27
_journal_year 2015
_chemical_formula_moiety 'Cd1.65 Eu11 Sb12 Zn4.35'
_chemical_formula_sum 'Cd1.65 Eu11 Sb12 Zn4.35'
_chemical_formula_weight 3602.61
_chemical_melting_point ?
_chemical_name_systematic 'Europium Cadmium/Zinc Antimonide'
_space_group_IT_number 12
_symmetry_cell_setting monoclinic
_symmetry_space_group_name_Hall '-C 2y'
_symmetry_space_group_name_H-M 'C 1 2/m 1'
_atom_sites_solution_hydrogens none
_atom_sites_solution_primary direct
_atom_sites_solution_secondary difmap
_audit_creation_method SHELXL-97
_cell_angle_alpha 90.00
_cell_angle_beta 109.8220(10)
_cell_angle_gamma 90.00
_cell_formula_units_Z 2
_cell_length_a 32.116(2)
_cell_length_b 4.6371(3)
_cell_length_c 12.3564(8)
_cell_measurement_temperature 89(2)
_cell_measurement_theta_max 31.386
_cell_measurement_theta_min 4.4465
_cell_volume 1731.15(19)
_computing_structure_refinement 'SHELXL-97 (Sheldrick, 2008)'
_computing_structure_solution 'SHELXS-97 (Sheldrick, 2008)'
_diffrn_ambient_temperature 89(2)
_diffrn_measured_fraction_theta_full 0.985
_diffrn_measured_fraction_theta_max 0.985
_diffrn_measurement_device_type 'Bruker Apex II diffractometer'
_diffrn_measurement_method '\w scans'
_diffrn_radiation_monochromator graphite
_diffrn_radiation_source 'fine-focus sealed tube'
_diffrn_radiation_type MoK\a
_diffrn_radiation_wavelength 0.71073
_diffrn_reflns_av_R_equivalents 0.0872
_diffrn_reflns_av_sigmaI/netI 0.0520
_diffrn_reflns_limit_h_max 48
_diffrn_reflns_limit_h_min -48
_diffrn_reflns_limit_k_max 7
_diffrn_reflns_limit_k_min -7
_diffrn_reflns_limit_l_max 18
_diffrn_reflns_limit_l_min -18
_diffrn_reflns_number 34348
_diffrn_reflns_theta_full 33.12
_diffrn_reflns_theta_max 33.12
_diffrn_reflns_theta_min 2.55
_exptl_absorpt_coefficient_mu 32.680
_exptl_absorpt_correction_T_max 0.5610
_exptl_absorpt_correction_T_min 0.2918
_exptl_absorpt_correction_type multi-scan
_exptl_absorpt_process_details 'SADABS (Sheldrick, 2003)'
_exptl_crystal_colour Silver
_exptl_crystal_density_diffrn 6.911
_exptl_crystal_density_meas ?
_exptl_crystal_density_method 'not measured'
_exptl_crystal_description 'Needle like'
_exptl_crystal_F_000 3030
_exptl_crystal_size_max 0.05
_exptl_crystal_size_mid 0.03
_exptl_crystal_size_min 0.02
_refine_diff_density_max 2.840
_refine_diff_density_min -3.057
_refine_diff_density_rms 0.517
_refine_ls_extinction_coef 0.000189(11)
_refine_ls_extinction_expression Fc^*^=kFc[1+0.001xFc^2^\l^3^/sin(2\q)]^-1/4^
_refine_ls_extinction_method SHELXL
_refine_ls_goodness_of_fit_ref 0.991
_refine_ls_hydrogen_treatment none
_refine_ls_matrix_type full
_refine_ls_number_parameters 93
_refine_ls_number_reflns 3581
_refine_ls_number_restraints 0
_refine_ls_restrained_S_all 0.991
_refine_ls_R_factor_all 0.0569
_refine_ls_R_factor_gt 0.0329
_refine_ls_shift/su_max 0.001
_refine_ls_shift/su_mean 0.000
_refine_ls_structure_factor_coef Fsqd
_refine_ls_weighting_details 'calc w=1/[\s^2^(Fo^2^)+(0.0260P)^2^+0.0000P] where P=(Fo^2^+2Fc^2^)/3'
_refine_ls_weighting_scheme calc
_refine_ls_wR_factor_gt 0.0571
_refine_ls_wR_factor_ref 0.0631
_reflns_number_gt 2691
_reflns_number_total 3581
_reflns_threshold_expression >2sigma(I)
_cod_data_source_file cm5b01301_si_004.cif
_cod_data_source_block sad
_cod_depositor_comments
;
The following automatic conversions were performed:

'_chemical_melting_point' value 'Not Measured' was changed to '?' -
the value is undefined or not given.

'_symmetry_cell_setting' value 'Monoclinic' changed to 'monoclinic'
according to
/usr/data/users/saulius/crontab/automatic-downloads/rss-feeds/ACS/lib/dictionaries/cif_core.dic
dictionary named 'cif_core.dic' version 2.4.2 from 2011-04-26.

'_exptl_crystal_density_meas' value 'not measured' was changed to '?'
- the value is perceived as not measured.

Automatic conversion script
Id: cif_fix_values 3271 2015-04-21 07:52:19Z andrius 

 Adding full bibliography for 4002209--4002211.cif.
;
_cod_original_sg_symbol_H-M 'C 2/m'
_cod_database_code 4002209

loop_
_symmetry_equiv_pos_as_xyz
'x, y, z'
'-x, y, -z'
'x+1/2, y+1/2, z'
'-x+1/2, y+1/2, -z'
'-x, -y, -z'
'x, -y, z'
'-x+1/2, -y+1/2, -z'
'x+1/2, -y+1/2, z'

loop_
_atom_site_label
_atom_site_type_symbol
_atom_site_fract_x
_atom_site_fract_y
_atom_site_fract_z
_atom_site_U_iso_or_equiv
_atom_site_adp_type
_atom_site_occupancy
_atom_site_symmetry_multiplicity
_atom_site_calc_flag
_atom_site_refinement_flags
Eu1 Eu 0.019299(17) 0.0000 0.67914(4) 0.01034(10) Uani 1 2 d S
Eu2 Eu 0.114157(16) 0.0000 0.50698(4) 0.01006(10) Uani 1 2 d S
Eu3 Eu 0.126318(17) 0.0000 0.01881(4) 0.01034(10) Uani 1 2 d S
Eu4 Eu 0.199946(17) 0.0000 0.34489(4) 0.01129(10) Uani 1 2 d S
Eu5 Eu 0.279770(17) 0.0000 0.13481(5) 0.01197(11) Uani 1 2 d S
Eu6 Eu 0.0000 0.0000 0.0000 0.00977(14) Uani 1 4 d S
Sb1 Sb 0.08790(2) 0.0000 0.23407(6) 0.01462(14) Uani 1 2 d S
Sb2 Sb 0.14728(2) 0.0000 0.78170(6) 0.01106(13) Uani 1 2 d S
Sb3 Sb 0.30822(2) 0.0000 0.46061(6) 0.01144(13) Uani 1 2 d S
Sb4 Sb 0.45317(2) 0.0000 0.11893(6) 0.00948(13) Uani 1 2 d S
Sb5 Sb 0.45592(2) 0.0000 0.49629(6) 0.00965(13) Uani 1 2 d S
Sb6 Sb 0.70589(2) 0.0000 0.14033(6) 0.01056(13) Uani 1 2 d S
Cd1 Cd 0.21781(3) 0.0000 0.67064(9) 0.0112(3) Uani 0.212(9) 2 d SP
Zn1 Zn 0.21781(3) 0.0000 0.67064(9) 0.0112(3) Uani 0.788(9) 2 d SP
Cd2 Cd 0.40007(4) 0.0000 0.25468(9) 0.0107(3) Uani 0.208(9) 2 d SP
Zn2 Zn 0.40007(4) 0.0000 0.25468(9) 0.0107(3) Uani 0.792(9) 2 d SP
Cd3 Cd 0.54682(3) 0.0000 0.24664(9) 0.0140(3) Uani 0.419(10) 2 d SP
Zn3 Zn 0.54682(3) 0.0000 0.24664(9) 0.0140(3) Uani 0.581(10) 2 d SP

loop_
_atom_site_aniso_label
_atom_site_aniso_U_11
_atom_site_aniso_U_22
_atom_site_aniso_U_33
_atom_site_aniso_U_23
_atom_site_aniso_U_13
_atom_site_aniso_U_12
Eu1 0.0133(2) 0.0076(2) 0.0092(2) 0.000 0.00260(19) 0.000
Eu2 0.0102(2) 0.0099(2) 0.0098(2) 0.000 0.00302(18) 0.000
Eu3 0.0105(2) 0.0101(2) 0.0101(2) 0.000 0.00311(18) 0.000
Eu4 0.0106(2) 0.0128(2) 0.0103(2) 0.000 0.00335(19) 0.000
Eu5 0.0120(2) 0.0096(2) 0.0144(3) 0.000 0.0046(2) 0.000
Eu6 0.0096(3) 0.0097(3) 0.0096(3) 0.000 0.0028(3) 0.000
Sb1 0.0113(3) 0.0226(4) 0.0090(3) 0.000 0.0022(3) 0.000
Sb2 0.0122(3) 0.0114(3) 0.0097(3) 0.000 0.0038(2) 0.000
Sb3 0.0103(3) 0.0107(3) 0.0130(3) 0.000 0.0035(3) 0.000
Sb4 0.0103(3) 0.0080(3) 0.0094(3) 0.000 0.0024(2) 0.000
Sb5 0.0095(3) 0.0089(3) 0.0104(3) 0.000 0.0031(2) 0.000
Sb6 0.0115(3) 0.0086(3) 0.0112(3) 0.000 0.0033(2) 0.000
Cd1 0.0113(5) 0.0094(5) 0.0104(6) 0.000 0.0004(4) 0.000
Zn1 0.0113(5) 0.0094(5) 0.0104(6) 0.000 0.0004(4) 0.000
Cd2 0.0110(5) 0.0091(5) 0.0119(6) 0.000 0.0038(4) 0.000
Zn2 0.0110(5) 0.0091(5) 0.0119(6) 0.000 0.0038(4) 0.000
Cd3 0.0141(5) 0.0105(5) 0.0172(6) 0.000 0.0051(4) 0.000
Zn3 0.0141(5) 0.0105(5) 0.0172(6) 0.000 0.0051(4) 0.000

loop_
_atom_type_symbol
_atom_type_description
_atom_type_scat_dispersion_real
_atom_type_scat_dispersion_imag
_atom_type_scat_source
Zn Zn 0.2839 1.4301 'International Tables Vol C Tables 4.2.6.8 and 6.1.1.4'
Cd Cd -0.8075 1.2024 'International Tables Vol C Tables 4.2.6.8 and 6.1.1.4'
Sb Sb -0.5866 1.5461 'International Tables Vol C Tables 4.2.6.8 and 6.1.1.4'
Eu Eu -0.1578 3.6682 'International Tables Vol C Tables 4.2.6.8 and 6.1.1.4'

loop_
_geom_angle_atom_site_label_1
_geom_angle_atom_site_label_2
_geom_angle_atom_site_label_3
_geom_angle
_geom_angle_site_symmetry_1
_geom_angle_site_symmetry_3
Sb4 Eu1 Sb4 89.29(2) 7_556 7_546
Sb4 Eu1 Zn2 49.08(2) 7_556 7_556
Sb4 Eu1 Zn2 108.28(2) 7_546 7_556
Sb4 Eu1 Cd2 49.08(2) 7_556 7_556
Sb4 Eu1 Cd2 108.28(2) 7_546 7_556
Zn2 Eu1 Cd2 0.00(5) 7_556 7_556
Sb4 Eu1 Zn2 108.28(2) 7_556 7_546
Sb4 Eu1 Zn2 49.08(2) 7_546 7_546
Zn2 Eu1 Zn2 87.14(3) 7_556 7_546
Cd2 Eu1 Zn2 87.14(3) 7_556 7_546
Sb4 Eu1 Cd2 108.28(2) 7_556 7_546
Sb4 Eu1 Cd2 49.08(2) 7_546 7_546
Zn2 Eu1 Cd2 87.14(3) 7_556 7_546
Cd2 Eu1 Cd2 87.14(3) 7_556 7_546
Zn2 Eu1 Cd2 0.00(4) 7_546 7_546
Sb4 Eu1 Sb5 158.50(2) 7_556 3_445
Sb4 Eu1 Sb5 88.269(13) 7_546 3_445
Zn2 Eu1 Sb5 150.66(3) 7_556 3_445
Cd2 Eu1 Sb5 150.66(3) 7_556 3_445
Zn2 Eu1 Sb5 85.954(17) 7_546 3_445
Cd2 Eu1 Sb5 85.954(17) 7_546 3_445
Sb4 Eu1 Sb5 88.269(13) 7_556 3_455
Sb4 Eu1 Sb5 158.50(2) 7_546 3_455
Zn2 Eu1 Sb5 85.954(17) 7_556 3_455
Cd2 Eu1 Sb5 85.954(17) 7_556 3_455
Zn2 Eu1 Sb5 150.66(3) 7_546 3_455
Cd2 Eu1 Sb5 150.66(3) 7_546 3_455
Sb5 Eu1 Sb5 86.25(2) 3_445 3_455
Sb4 Eu1 Sb5 152.69(2) 7_556 7_546
Sb4 Eu1 Sb5 86.738(14) 7_546 7_546
Zn2 Eu1 Sb5 107.07(2) 7_556 7_546
Cd2 Eu1 Sb5 107.07(2) 7_556 7_546
Zn2 Eu1 Sb5 50.67(2) 7_546 7_546
Cd2 Eu1 Sb5 50.67(2) 7_546 7_546
Sb5 Eu1 Sb5 48.37(2) 3_445 7_546
Sb5 Eu1 Sb5 104.793(16) 3_455 7_546
Sb4 Eu1 Sb5 86.738(14) 7_556 7_556
Sb4 Eu1 Sb5 152.69(2) 7_546 7_556
Zn2 Eu1 Sb5 50.67(2) 7_556 7_556
Cd2 Eu1 Sb5 50.67(2) 7_556 7_556
Zn2 Eu1 Sb5 107.07(2) 7_546 7_556
Cd2 Eu1 Sb5 107.07(2) 7_546 7_556
Sb5 Eu1 Sb5 104.793(16) 3_445 7_556
Sb5 Eu1 Sb5 48.37(2) 3_455 7_556
Sb5 Eu1 Sb5 84.557(19) 7_546 7_556
Sb4 Eu1 Zn3 107.50(2) 7_556 7_546
Sb4 Eu1 Zn3 50.35(2) 7_546 7_546
Zn2 Eu1 Zn3 152.35(3) 7_556 7_546
Cd2 Eu1 Zn3 152.35(3) 7_556 7_546
Zn2 Eu1 Zn3 87.99(2) 7_546 7_546
Cd2 Eu1 Zn3 87.99(2) 7_546 7_546
Sb5 Eu1 Zn3 55.71(2) 3_445 7_546
Sb5 Eu1 Zn3 110.48(2) 3_455 7_546
Sb5 Eu1 Zn3 90.532(16) 7_546 7_546
Sb5 Eu1 Zn3 155.24(3) 7_556 7_546
Sb4 Eu1 Cd3 107.50(2) 7_556 7_546
Sb4 Eu1 Cd3 50.35(2) 7_546 7_546
Zn2 Eu1 Cd3 152.35(3) 7_556 7_546
Cd2 Eu1 Cd3 152.35(3) 7_556 7_546
Zn2 Eu1 Cd3 87.99(2) 7_546 7_546
Cd2 Eu1 Cd3 87.99(2) 7_546 7_546
Sb5 Eu1 Cd3 55.71(2) 3_445 7_546
Sb5 Eu1 Cd3 110.48(2) 3_455 7_546
Sb5 Eu1 Cd3 90.532(16) 7_546 7_546
Sb5 Eu1 Cd3 155.24(3) 7_556 7_546
Zn3 Eu1 Cd3 0.00(2) 7_546 7_546
Sb1 Eu2 Sb2 176.16(2) . .
Sb1 Eu2 Sb5 93.074(18) . 7_546
Sb2 Eu2 Sb5 89.589(18) . 7_546
Sb1 Eu2 Sb5 93.074(18) . 7_556
Sb2 Eu2 Sb5 89.589(18) . 7_556
Sb5 Eu2 Sb5 92.05(2) 7_546 7_556
Sb1 Eu2 Cd1 120.34(3) . .
Sb2 Eu2 Cd1 55.82(2) . .
Sb5 Eu2 Cd1 124.777(17) 7_546 .
Sb5 Eu2 Cd1 124.777(17) 7_556 .
Sb1 Eu2 Sb3 92.636(19) . 7_556
Sb2 Eu2 Sb3 84.617(18) . 7_556
Sb5 Eu2 Sb3 173.99(2) 7_546 7_556
Sb5 Eu2 Sb3 89.525(13) 7_556 7_556
Cd1 Eu2 Sb3 50.130(14) . 7_556
Sb1 Eu2 Sb3 92.636(19) . 7_546
Sb2 Eu2 Sb3 84.617(18) . 7_546
Sb5 Eu2 Sb3 89.525(13) 7_546 7_546
Sb5 Eu2 Sb3 173.99(2) 7_556 7_546
Cd1 Eu2 Sb3 50.130(14) . 7_546
Sb3 Eu2 Sb3 88.33(2) 7_556 7_546
Sb1 Eu2 Cd2 138.019(16) . 7_556
Sb2 Eu2 Cd2 43.840(15) . 7_556
Sb5 Eu2 Cd2 100.22(2) 7_546 7_556
Sb5 Eu2 Cd2 47.202(19) 7_556 7_556
Cd1 Eu2 Cd2 83.55(2) . 7_556
Sb3 Eu2 Cd2 76.666(18) 7_556 7_556
Sb3 Eu2 Cd2 126.79(2) 7_546 7_556
Sb1 Eu2 Cd2 138.019(16) . 7_546
Sb2 Eu2 Cd2 43.840(15) . 7_546
Sb5 Eu2 Cd2 47.202(19) 7_546 7_546
Sb5 Eu2 Cd2 100.22(2) 7_556 7_546
Cd1 Eu2 Cd2 83.55(2) . 7_546
Sb3 Eu2 Cd2 126.79(2) 7_556 7_546
Sb3 Eu2 Cd2 76.666(18) 7_546 7_546
Cd2 Eu2 Cd2 73.07(2) 7_556 7_546
Sb1 Eu2 Eu4 55.845(17) . .
Sb2 Eu2 Eu4 120.32(2) . .
Sb5 Eu2 Eu4 127.085(14) 7_546 .
Sb5 Eu2 Eu4 127.085(14) 7_556 .
Cd1 Eu2 Eu4 64.49(2) . .
Sb3 Eu2 Eu4 55.489(14) 7_556 .
Sb3 Eu2 Eu4 55.489(14) 7_546 .
Cd2 Eu2 Eu4 132.047(17) 7_556 .
Cd2 Eu2 Eu4 132.047(17) 7_546 .
Sb1 Eu2 Cd3 42.667(14) . 3_445
Sb2 Eu2 Cd3 139.158(15) . 3_445
Sb5 Eu2 Cd3 51.814(18) 7_546 3_445
Sb5 Eu2 Cd3 102.97(2) 7_556 3_445
Cd1 Eu2 Cd3 131.76(2) . 3_445
Sb3 Eu2 Cd3 133.32(2) 7_556 3_445
Sb3 Eu2 Cd3 82.547(17) 7_546 3_445
Cd2 Eu2 Cd3 142.28(3) 7_556 3_445
Cd2 Eu2 Cd3 95.391(18) 7_546 3_445
Eu4 Eu2 Cd3 82.512(19) . 3_445
Sb2 Eu3 Sb1 170.68(2) 1_554 .
Sb2 Eu3 Sb6 92.525(18) 1_554 3_455
Sb1 Eu3 Sb6 94.290(18) . 3_455
Sb2 Eu3 Sb6 92.525(18) 1_554 3_445
Sb1 Eu3 Sb6 94.290(18) . 3_445
Sb6 Eu3 Sb6 85.99(2) 3_455 3_445
Sb2 Eu3 Sb4 84.199(18) 1_554 7_545
Sb1 Eu3 Sb4 88.919(18) . 7_545
Sb6 Eu3 Sb4 176.70(2) 3_455 7_545
Sb6 Eu3 Sb4 94.556(12) 3_445 7_545
Sb2 Eu3 Sb4 84.199(18) 1_554 7
Sb1 Eu3 Sb4 88.919(18) . 7
Sb6 Eu3 Sb4 94.556(12) 3_455 7
Sb6 Eu3 Sb4 176.70(2) 3_445 7
Sb4 Eu3 Sb4 84.712(19) 7_545 7
Sb2 Eu3 Eu4 134.08(2) 1_554 .
Sb1 Eu3 Eu4 55.240(17) . .
Sb6 Eu3 Eu4 56.284(13) 3_455 .
Sb6 Eu3 Eu4 56.284(13) 3_445 .
Sb4 Eu3 Eu4 126.595(14) 7_545 .
Sb4 Eu3 Eu4 126.595(14) 7 .
Sb2 Eu3 Cd2 43.233(15) 1_554 7_545
Sb1 Eu3 Cd2 131.446(19) . 7_545
Sb6 Eu3 Cd2 133.62(2) 3_455 7_545
Sb6 Eu3 Cd2 83.597(17) 3_445 7_545
Sb4 Eu3 Cd2 43.345(19) 7_545 7_545
Sb4 Eu3 Cd2 93.697(19) 7 7_545
Eu4 Eu3 Cd2 139.446(14) . 7_545
Sb2 Eu3 Cd2 43.233(15) 1_554 7
Sb1 Eu3 Cd2 131.446(19) . 7
Sb6 Eu3 Cd2 83.597(17) 3_455 7
Sb6 Eu3 Cd2 133.62(2) 3_445 7
Sb4 Eu3 Cd2 93.697(19) 7_545 7
Sb4 Eu3 Cd2 43.345(19) 7 7
Eu4 Eu3 Cd2 139.446(14) . 7
Cd2 Eu3 Cd2 71.97(2) 7_545 7
Sb2 Eu3 Eu6 118.014(18) 1_554 .
Sb1 Eu3 Eu6 52.662(14) . .
Sb6 Eu3 Eu6 128.597(14) 3_455 .
Sb6 Eu3 Eu6 128.597(14) 3_445 .
Sb4 Eu3 Eu6 53.217(12) 7_545 .
Sb4 Eu3 Eu6 53.217(12) 7 .
Eu4 Eu3 Eu6 107.903(14) . .
Cd2 Eu3 Eu6 91.797(18) 7_545 .
Cd2 Eu3 Eu6 91.797(18) 7 .
Sb2 Eu3 Eu1 58.181(16) 1_554 1_554
Sb1 Eu3 Eu1 112.49(2) . 1_554
Sb6 Eu3 Eu1 130.060(13) 3_455 1_554
Sb6 Eu3 Eu1 130.060(13) 3_445 1_554
Sb4 Eu3 Eu1 47.522(11) 7_545 1_554
Sb4 Eu3 Eu1 47.522(11) 7 1_554
Eu4 Eu3 Eu1 167.735(17) . 1_554
Cd2 Eu3 Eu1 46.897(15) 7_545 1_554
Cd2 Eu3 Eu1 46.897(15) 7 1_554
Eu6 Eu3 Eu1 59.832(10) . 1_554
Sb3 Eu4 Sb1 178.14(2) . .
Sb3 Eu4 Sb3 90.933(18) . 7_556
Sb1 Eu4 Sb3 87.702(18) . 7_556
Sb3 Eu4 Sb3 90.933(18) . 7_546
Sb1 Eu4 Sb3 87.702(18) . 7_546
Sb3 Eu4 Sb3 85.59(2) 7_556 7_546
Sb3 Eu4 Sb6 90.311(18) . 3_445
Sb1 Eu4 Sb6 91.078(18) . 3_445
Sb3 Eu4 Sb6 178.37(2) 7_556 3_445
Sb3 Eu4 Sb6 95.454(12) 7_546 3_445
Sb3 Eu4 Sb6 90.311(18) . 3_455
Sb1 Eu4 Sb6 91.078(18) . 3_455
Sb3 Eu4 Sb6 95.454(12) 7_556 3_455
Sb3 Eu4 Sb6 178.37(2) 7_546 3_455
Sb6 Eu4 Sb6 83.479(19) 3_445 3_455
Sb3 Eu4 Zn1 47.853(16) . 7_556
Sb1 Eu4 Zn1 133.022(17) . 7_556
Sb3 Eu4 Zn1 80.299(18) 7_556 7_556
Sb3 Eu4 Zn1 135.59(2) 7_546 7_556
Sb6 Eu4 Zn1 99.77(2) 3_445 7_556
Sb6 Eu4 Zn1 45.94(2) 3_455 7_556
Sb3 Eu4 Cd1 47.853(16) . 7_556
Sb1 Eu4 Cd1 133.022(17) . 7_556
Sb3 Eu4 Cd1 80.299(18) 7_556 7_556
Sb3 Eu4 Cd1 135.59(2) 7_546 7_556
Sb6 Eu4 Cd1 99.77(2) 3_445 7_556
Sb6 Eu4 Cd1 45.94(2) 3_455 7_556
Zn1 Eu4 Cd1 0.00(4) 7_556 7_556
Sb3 Eu4 Zn1 47.853(16) . 7_546
Sb1 Eu4 Zn1 133.022(17) . 7_546
Sb3 Eu4 Zn1 135.59(2) 7_556 7_546
Sb3 Eu4 Zn1 80.299(18) 7_546 7_546
Sb6 Eu4 Zn1 45.94(2) 3_445 7_546
Sb6 Eu4 Zn1 99.77(2) 3_455 7_546
Zn1 Eu4 Zn1 81.05(3) 7_556 7_546
Cd1 Eu4 Zn1 81.05(3) 7_556 7_546
Sb3 Eu4 Cd1 47.853(16) . 7_546
Sb1 Eu4 Cd1 133.022(17) . 7_546
Sb3 Eu4 Cd1 135.59(2) 7_556 7_546
Sb3 Eu4 Cd1 80.299(18) 7_546 7_546
Sb6 Eu4 Cd1 45.94(2) 3_445 7_546
Sb6 Eu4 Cd1 99.77(2) 3_455 7_546
Zn1 Eu4 Cd1 81.05(3) 7_556 7_546
Cd1 Eu4 Cd1 81.05(3) 7_556 7_546
Zn1 Eu4 Cd1 0.00(4) 7_546 7_546
Sb3 Eu4 Cd1 77.60(2) . .
Sb1 Eu4 Cd1 100.54(2) . .
Sb3 Eu4 Cd1 44.520(11) 7_556 .
Sb3 Eu4 Cd1 44.520(11) 7_546 .
Sb6 Eu4 Cd1 136.878(11) 3_445 .
Sb6 Eu4 Cd1 136.878(11) 3_455 .
Zn1 Eu4 Cd1 101.81(2) 7_556 .
Cd1 Eu4 Cd1 101.81(2) 7_556 .
Zn1 Eu4 Cd1 101.81(2) 7_546 .
Cd1 Eu4 Cd1 101.81(2) 7_546 .
Sb3 Eu4 Eu2 127.05(2) . .
Sb1 Eu4 Eu2 51.093(16) . .
Sb3 Eu4 Eu2 53.461(13) 7_556 .
Sb3 Eu4 Eu2 53.461(13) 7_546 .
Sb6 Eu4 Eu2 126.319(15) 3_445 .
Sb6 Eu4 Eu2 126.319(15) 3_455 .
Zn1 Eu4 Eu2 133.573(16) 7_556 .
Cd1 Eu4 Eu2 133.573(16) 7_556 .
Zn1 Eu4 Eu2 133.573(16) 7_546 .
Cd1 Eu4 Eu2 133.573(16) 7_546 .
Cd1 Eu4 Eu2 49.450(19) . .
Sb2 Eu5 Sb2 92.57(2) 7_556 7_546
Sb2 Eu5 Zn1 55.07(2) 7_556 7_556
Sb2 Eu5 Zn1 115.88(2) 7_546 7_556
Sb2 Eu5 Cd1 55.07(2) 7_556 7_556
Sb2 Eu5 Cd1 115.88(2) 7_546 7_556
Zn1 Eu5 Cd1 0.00(4) 7_556 7_556
Sb2 Eu5 Zn1 115.88(2) 7_556 7_546
Sb2 Eu5 Zn1 55.07(2) 7_546 7_546
Zn1 Eu5 Zn1 88.53(3) 7_556 7_546
Cd1 Eu5 Zn1 88.53(3) 7_556 7_546
Sb2 Eu5 Cd1 115.88(2) 7_556 7_546
Sb2 Eu5 Cd1 55.07(2) 7_546 7_546
Zn1 Eu5 Cd1 88.53(3) 7_556 7_546
Cd1 Eu5 Cd1 88.53(3) 7_556 7_546
Zn1 Eu5 Cd1 0.00(4) 7_546 7_546
Sb2 Eu5 Sb6 160.58(2) 7_556 3_445
Sb2 Eu5 Sb6 86.447(14) 7_546 3_445
Zn1 Eu5 Sb6 108.22(2) 7_556 3_445
Cd1 Eu5 Sb6 108.22(2) 7_556 3_445
Zn1 Eu5 Sb6 48.86(2) 7_546 3_445
Cd1 Eu5 Sb6 48.86(2) 7_546 3_445
Sb2 Eu5 Sb6 86.447(14) 7_556 3_455
Sb2 Eu5 Sb6 160.58(2) 7_546 3_455
Zn1 Eu5 Sb6 48.86(2) 7_556 3_455
Cd1 Eu5 Sb6 48.86(2) 7_556 3_455
Zn1 Eu5 Sb6 108.22(2) 7_546 3_455
Cd1 Eu5 Sb6 108.22(2) 7_546 3_455
Sb6 Eu5 Sb6 88.10(2) 3_445 3_455
Sb2 Eu5 Sb6 89.444(18) 7_556 5_655
Sb2 Eu5 Sb6 89.444(18) 7_546 5_655
Zn1 Eu5 Sb6 135.061(15) 7_556 5_655
Cd1 Eu5 Sb6 135.061(15) 7_556 5_655
Zn1 Eu5 Sb6 135.061(15) 7_546 5_655
Cd1 Eu5 Sb6 135.061(15) 7_546 5_655
Sb6 Eu5 Sb6 109.922(17) 3_445 5_655
Sb6 Eu5 Sb6 109.922(17) 3_455 5_655
Sb2 Eu5 Cd2 46.383(12) 7_556 .
Sb2 Eu5 Cd2 46.383(12) 7_546 .
Zn1 Eu5 Cd2 86.81(2) 7_556 .
Cd1 Eu5 Cd2 86.81(2) 7_556 .
Zn1 Eu5 Cd2 86.81(2) 7_546 .
Cd1 Eu5 Cd2 86.81(2) 7_546 .
Sb6 Eu5 Cd2 131.019(14) 3_445 .
Sb6 Eu5 Cd2 131.019(14) 3_455 .
Sb6 Eu5 Cd2 85.75(2) 5_655 .
Sb2 Eu5 Sb3 76.886(17) 7_556 .
Sb2 Eu5 Sb3 76.886(17) 7_546 .
Zn1 Eu5 Sb3 45.387(15) 7_556 .
Cd1 Eu5 Sb3 45.387(15) 7_556 .
Zn1 Eu5 Sb3 45.387(15) 7_546 .
Cd1 Eu5 Sb3 45.387(15) 7_546 .
Sb6 Eu5 Sb3 84.023(17) 3_445 .
Sb6 Eu5 Sb3 84.023(17) 3_455 .
Sb6 Eu5 Sb3 160.03(2) 5_655 .
Cd2 Eu5 Sb3 74.28(2) . .
Sb1 Eu6 Sb1 180.0 . 5
Sb1 Eu6 Sb4 90.379(15) . 7
Sb1 Eu6 Sb4 89.622(15) 5 7
Sb1 Eu6 Sb4 90.379(15) . 7_545
Sb1 Eu6 Sb4 89.622(15) 5 7_545
Sb4 Eu6 Sb4 87.236(16) 7 7_545
Sb1 Eu6 Sb4 89.621(15) . 3_455
Sb1 Eu6 Sb4 90.378(15) 5 3_455
Sb4 Eu6 Sb4 92.764(16) 7 3_455
Sb4 Eu6 Sb4 180.00(2) 7_545 3_455
Sb1 Eu6 Sb4 89.621(15) . 3_445
Sb1 Eu6 Sb4 90.378(15) 5 3_445
Sb4 Eu6 Sb4 180.00(2) 7 3_445
Sb4 Eu6 Sb4 92.764(16) 7_545 3_445
Sb4 Eu6 Sb4 87.236(16) 3_455 3_445
Sb1 Eu6 Zn3 135.205(13) . 7_545
Sb1 Eu6 Zn3 44.796(13) 5 7_545
Sb4 Eu6 Zn3 100.861(17) 7 7_545
Sb4 Eu6 Zn3 47.765(18) 7_545 7_545
Sb4 Eu6 Zn3 132.235(18) 3_455 7_545
Sb4 Eu6 Zn3 79.139(17) 3_445 7_545
Sb1 Eu6 Zn3 44.795(13) . 3_455
Sb1 Eu6 Zn3 135.204(13) 5 3_455
Sb4 Eu6 Zn3 79.139(17) 7 3_455
Sb4 Eu6 Zn3 132.235(18) 7_545 3_455
Sb4 Eu6 Zn3 47.765(18) 3_455 3_455
Sb4 Eu6 Zn3 100.861(17) 3_445 3_455
Zn3 Eu6 Zn3 180.00(2) 7_545 3_455
Sb1 Eu6 Cd3 135.205(13) . 7_545
Sb1 Eu6 Cd3 44.796(13) 5 7_545
Sb4 Eu6 Cd3 100.861(17) 7 7_545
Sb4 Eu6 Cd3 47.765(18) 7_545 7_545
Sb4 Eu6 Cd3 132.235(18) 3_455 7_545
Sb4 Eu6 Cd3 79.139(17) 3_445 7_545
Zn3 Eu6 Cd3 0.00(2) 7_545 7_545
Zn3 Eu6 Cd3 180.00(2) 3_455 7_545
Sb1 Eu6 Cd3 44.795(13) . 3_455
Sb1 Eu6 Cd3 135.204(13) 5 3_455
Sb4 Eu6 Cd3 79.139(17) 7 3_455
Sb4 Eu6 Cd3 132.235(18) 7_545 3_455
Sb4 Eu6 Cd3 47.765(18) 3_455 3_455
Sb4 Eu6 Cd3 100.861(17) 3_445 3_455
Zn3 Eu6 Cd3 180.00(2) 7_545 3_455
Zn3 Eu6 Cd3 0.00(2) 3_455 3_455
Cd3 Eu6 Cd3 180.00(2) 7_545 3_455
Sb1 Eu6 Zn3 135.205(13) . 7
Sb1 Eu6 Zn3 44.796(13) 5 7
Sb4 Eu6 Zn3 47.765(18) 7 7
Sb4 Eu6 Zn3 100.861(17) 7_545 7
Sb4 Eu6 Zn3 79.139(17) 3_455 7
Sb4 Eu6 Zn3 132.235(18) 3_445 7
Zn3 Eu6 Zn3 77.18(2) 7_545 7
Zn3 Eu6 Zn3 102.82(2) 3_455 7
Cd3 Eu6 Zn3 77.18(2) 7_545 7
Cd3 Eu6 Zn3 102.82(2) 3_455 7
Sb1 Eu6 Cd3 44.795(13) . 3_445
Sb1 Eu6 Cd3 135.204(13) 5 3_445
Sb4 Eu6 Cd3 132.235(18) 7 3_445
Sb4 Eu6 Cd3 79.139(17) 7_545 3_445
Sb4 Eu6 Cd3 100.861(17) 3_455 3_445
Sb4 Eu6 Cd3 47.765(18) 3_445 3_445
Zn3 Eu6 Cd3 102.82(2) 7_545 3_445
Zn3 Eu6 Cd3 77.18(2) 3_455 3_445
Cd3 Eu6 Cd3 102.82(2) 7_545 3_445
Cd3 Eu6 Cd3 77.18(2) 3_455 3_445
Zn3 Eu6 Cd3 180.00(5) 7 3_445
Zn3 Sb1 Cd3 0.00(4) 3_445 3_445
Zn3 Sb1 Zn3 118.49(4) 3_445 3_455
Cd3 Sb1 Zn3 118.49(4) 3_445 3_455
Zn3 Sb1 Cd3 118.49(4) 3_445 3_455
Cd3 Sb1 Cd3 118.49(4) 3_445 3_455
Zn3 Sb1 Cd3 0.00(5) 3_455 3_455
Zn3 Sb1 Eu2 84.16(3) 3_445 .
Cd3 Sb1 Eu2 84.16(3) 3_445 .
Zn3 Sb1 Eu2 84.16(3) 3_455 .
Cd3 Sb1 Eu2 84.16(3) 3_455 .
Zn3 Sb1 Eu6 76.10(3) 3_445 .
Cd3 Sb1 Eu6 76.10(3) 3_445 .
Zn3 Sb1 Eu6 76.10(3) 3_455 .
Cd3 Sb1 Eu6 76.10(3) 3_455 .
Eu2 Sb1 Eu6 140.50(3) . .
Zn3 Sb1 Eu3 111.80(3) 3_445 .
Cd3 Sb1 Eu3 111.80(3) 3_445 .
Zn3 Sb1 Eu3 111.80(3) 3_455 .
Cd3 Sb1 Eu3 111.80(3) 3_455 .
Eu2 Sb1 Eu3 144.92(3) . .
Eu6 Sb1 Eu3 74.583(18) . .
Zn3 Sb1 Eu4 116.73(2) 3_445 .
Cd3 Sb1 Eu4 116.73(2) 3_445 .
Zn3 Sb1 Eu4 116.73(2) 3_455 .
Cd3 Sb1 Eu4 116.73(2) 3_455 .
Eu2 Sb1 Eu4 73.061(19) . .
Eu6 Sb1 Eu4 146.44(2) . .
Eu3 Sb1 Eu4 71.859(19) . .
Zn2 Sb2 Cd2 0.00(4) 7_546 7_546
Zn2 Sb2 Zn2 116.60(5) 7_546 7_556
Cd2 Sb2 Zn2 116.60(5) 7_546 7_556
Zn2 Sb2 Cd2 116.60(5) 7_546 7_556
Cd2 Sb2 Cd2 116.60(5) 7_546 7_556
Zn2 Sb2 Cd2 0.00(5) 7_556 7_556
Zn2 Sb2 Cd1 112.80(3) 7_546 .
Cd2 Sb2 Cd1 112.80(3) 7_546 .
Zn2 Sb2 Cd1 112.80(3) 7_556 .
Cd2 Sb2 Cd1 112.80(3) 7_556 .
Zn2 Sb2 Eu2 81.87(3) 7_546 .
Cd2 Sb2 Eu2 81.87(3) 7_546 .
Zn2 Sb2 Eu2 81.87(3) 7_556 .
Cd2 Sb2 Eu2 81.87(3) 7_556 .
Cd1 Sb2 Eu2 63.13(3) . .
Zn2 Sb2 Eu5 166.86(3) 7_546 7_556
Cd2 Sb2 Eu5 166.86(3) 7_546 7_556
Zn2 Sb2 Eu5 75.16(2) 7_556 7_556
Cd2 Sb2 Eu5 75.16(2) 7_556 7_556
Cd1 Sb2 Eu5 64.380(19) . 7_556
Eu2 Sb2 Eu5 106.586(19) . 7_556
Zn2 Sb2 Eu5 75.16(2) 7_546 7_546
Cd2 Sb2 Eu5 75.16(2) 7_546 7_546
Zn2 Sb2 Eu5 166.86(3) 7_556 7_546
Cd2 Sb2 Eu5 166.86(3) 7_556 7_546
Cd1 Sb2 Eu5 64.380(19) . 7_546
Eu2 Sb2 Eu5 106.586(19) . 7_546
Eu5 Sb2 Eu5 92.57(2) 7_556 7_546
Zn2 Sb2 Eu3 82.71(3) 7_546 1_556
Cd2 Sb2 Eu3 82.71(3) 7_546 1_556
Zn2 Sb2 Eu3 82.71(3) 7_556 1_556
Cd2 Sb2 Eu3 82.71(3) 7_556 1_556
Cd1 Sb2 Eu3 146.46(3) . 1_556
Eu2 Sb2 Eu3 150.41(3) . 1_556
Eu5 Sb2 Eu3 93.589(19) 7_556 1_556
Eu5 Sb2 Eu3 93.589(19) 7_546 1_556
Zn2 Sb2 Eu1 58.30(2) 7_546 .
Cd2 Sb2 Eu1 58.30(2) 7_546 .
Zn2 Sb2 Eu1 58.30(2) 7_556 .
Cd2 Sb2 Eu1 58.30(2) 7_556 .
Cd1 Sb2 Eu1 136.75(3) . .
Eu2 Sb2 Eu1 73.618(18) . .
Eu5 Sb2 Eu1 133.182(12) 7_556 .
Eu5 Sb2 Eu1 133.182(12) 7_546 .
Eu3 Sb2 Eu1 76.788(18) 1_556 .
Zn1 Sb3 Cd1 0.00(5) 7_546 7_546
Zn1 Sb3 Zn1 112.39(4) 7_546 7_556
Cd1 Sb3 Zn1 112.39(4) 7_546 7_556
Zn1 Sb3 Cd1 112.39(4) 7_546 7_556
Cd1 Sb3 Cd1 112.39(4) 7_546 7_556
Zn1 Sb3 Cd1 0.00(7) 7_556 7_556
Zn1 Sb3 Eu4 71.47(3) 7_546 .
Cd1 Sb3 Eu4 71.47(3) 7_546 .
Zn1 Sb3 Eu4 71.47(3) 7_556 .
Cd1 Sb3 Eu4 71.47(3) 7_556 .
Zn1 Sb3 Eu2 135.52(3) 7_546 7_556
Cd1 Sb3 Eu2 135.52(3) 7_546 7_556
Zn1 Sb3 Eu2 63.61(2) 7_556 7_556
Cd1 Sb3 Eu2 63.61(2) 7_556 7_556
Eu4 Sb3 Eu2 133.826(12) . 7_556
Zn1 Sb3 Eu2 63.61(2) 7_546 7_546
Cd1 Sb3 Eu2 63.61(2) 7_546 7_546
Zn1 Sb3 Eu2 135.52(3) 7_556 7_546
Cd1 Sb3 Eu2 135.52(3) 7_556 7_546
Eu4 Sb3 Eu2 133.826(12) . 7_546
Eu2 Sb3 Eu2 88.33(2) 7_556 7_546
Zn1 Sb3 Eu4 153.43(3) 7_546 7_556
Cd1 Sb3 Eu4 153.43(3) 7_546 7_556
Zn1 Sb3 Eu4 76.43(2) 7_556 7_556
Cd1 Sb3 Eu4 76.43(2) 7_556 7_556
Eu4 Sb3 Eu4 89.068(18) . 7_556
Eu2 Sb3 Eu4 71.048(13) 7_556 7_556
Eu2 Sb3 Eu4 128.45(2) 7_546 7_556
Zn1 Sb3 Eu4 76.43(2) 7_546 7_546
Cd1 Sb3 Eu4 76.43(2) 7_546 7_546
Zn1 Sb3 Eu4 153.43(3) 7_556 7_546
Cd1 Sb3 Eu4 153.43(3) 7_556 7_546
Eu4 Sb3 Eu4 89.068(18) . 7_546
Eu2 Sb3 Eu4 128.45(2) 7_556 7_546
Eu2 Sb3 Eu4 71.048(13) 7_546 7_546
Eu4 Sb3 Eu4 85.58(2) 7_556 7_546
Zn1 Sb3 Eu5 57.94(2) 7_546 .
Cd1 Sb3 Eu5 57.94(2) 7_546 .
Zn1 Sb3 Eu5 57.94(2) 7_556 .
Cd1 Sb3 Eu5 57.94(2) 7_556 .
Eu4 Sb3 Eu5 72.592(18) . .
Eu2 Sb3 Eu5 91.639(18) 7_556 .
Eu2 Sb3 Eu5 91.639(18) 7_546 .
Eu4 Sb3 Eu5 134.041(12) 7_556 .
Eu4 Sb3 Eu5 134.041(12) 7_546 .
Cd2 Sb4 Cd3 114.27(4) . .
Cd2 Sb4 Eu1 66.66(2) . 7_556
Cd3 Sb4 Eu1 67.91(2) . 7_556
Cd2 Sb4 Eu1 66.66(2) . 7_546
Cd3 Sb4 Eu1 67.91(2) . 7_546
Eu1 Sb4 Eu1 89.29(2) 7_556 7_546
Cd2 Sb4 Eu6 136.381(8) . 3
Cd3 Sb4 Eu6 72.601(19) . 3
Eu1 Sb4 Eu6 78.523(11) 7_556 3
Eu1 Sb4 Eu6 140.40(2) 7_546 3
Cd2 Sb4 Eu6 136.381(8) . 3_545
Cd3 Sb4 Eu6 72.601(19) . 3_545
Eu1 Sb4 Eu6 140.40(2) 7_556 3_545
Eu1 Sb4 Eu6 78.523(11) 7_546 3_545
Eu6 Sb4 Eu6 87.238(16) 3 3_545
Cd2 Sb4 Eu3 78.08(2) . 7_545
Cd3 Sb4 Eu3 137.031(11) . 7_545
Eu1 Sb4 Eu3 144.19(2) 7_556 7_545
Eu1 Sb4 Eu3 82.193(12) 7_546 7_545
Eu6 Sb4 Eu3 127.98(2) 3 7_545
Eu6 Sb4 Eu3 71.693(11) 3_545 7_545
Cd2 Sb4 Eu3 78.08(2) . 7
Cd3 Sb4 Eu3 137.031(11) . 7
Eu1 Sb4 Eu3 82.193(12) 7_556 7
Eu1 Sb4 Eu3 144.19(2) 7_546 7
Eu6 Sb4 Eu3 71.693(11) 3 7
Eu6 Sb4 Eu3 127.98(2) 3_545 7
Eu3 Sb4 Eu3 84.710(19) 7_545 7
Sb5 Sb5 Cd2 107.31(4) 5_656 .
Sb5 Sb5 Zn3 109.54(4) 5_656 5_656
Cd2 Sb5 Zn3 143.15(4) . 5_656
Sb5 Sb5 Cd3 109.54(4) 5_656 5_656
Cd2 Sb5 Cd3 143.15(4) . 5_656
Zn3 Sb5 Cd3 0.00(4) 5_656 5_656
Sb5 Sb5 Eu2 133.971(11) 5_656 7_546
Cd2 Sb5 Eu2 78.61(2) . 7_546
Zn3 Sb5 Eu2 76.04(2) 5_656 7_546
Cd3 Sb5 Eu2 76.04(2) 5_656 7_546
Sb5 Sb5 Eu2 133.971(11) 5_656 7_556
Cd2 Sb5 Eu2 78.61(2) . 7_556
Zn3 Sb5 Eu2 76.04(2) 5_656 7_556
Cd3 Sb5 Eu2 76.04(2) 5_656 7_556
Eu2 Sb5 Eu2 92.05(2) 7_546 7_556
Sb5 Sb5 Eu1 66.83(2) 5_656 3
Cd2 Sb5 Eu1 134.751(13) . 3
Zn3 Sb5 Eu1 63.393(18) 5_656 3
Cd3 Sb5 Eu1 63.393(18) 5_656 3
Eu2 Sb5 Eu1 139.39(2) 7_546 3
Eu2 Sb5 Eu1 77.017(13) 7_556 3
Sb5 Sb5 Eu1 66.83(2) 5_656 3_545
Cd2 Sb5 Eu1 134.751(13) . 3_545
Zn3 Sb5 Eu1 63.393(18) 5_656 3_545
Cd3 Sb5 Eu1 63.393(18) 5_656 3_545
Eu2 Sb5 Eu1 77.018(13) 7_546 3_545
Eu2 Sb5 Eu1 139.39(2) 7_556 3_545
Eu1 Sb5 Eu1 86.24(2) 3 3_545
Sb5 Sb5 Eu1 64.80(2) 5_656 7_546
Cd2 Sb5 Eu1 63.194(19) . 7_546
Zn3 Sb5 Eu1 135.449(12) 5_656 7_546
Cd3 Sb5 Eu1 135.449(12) 5_656 7_546
Eu2 Sb5 Eu1 79.473(12) 7_546 7_546
Eu2 Sb5 Eu1 141.77(2) 7_556 7_546
Eu1 Sb5 Eu1 131.63(2) 3 7_546
Eu1 Sb5 Eu1 75.206(16) 3_545 7_546
Sb5 Sb5 Eu1 64.80(2) 5_656 7_556
Cd2 Sb5 Eu1 63.194(19) . 7_556
Zn3 Sb5 Eu1 135.449(13) 5_656 7_556
Cd3 Sb5 Eu1 135.449(13) 5_656 7_556
Eu2 Sb5 Eu1 141.77(2) 7_546 7_556
Eu2 Sb5 Eu1 79.473(12) 7_556 7_556
Eu1 Sb5 Eu1 75.206(16) 3 7_556
Eu1 Sb5 Eu1 131.63(2) 3_545 7_556
Eu1 Sb5 Eu1 84.558(19) 7_546 7_556
Zn1 Sb6 Cd1 0.00(6) 5_656 5_656
Zn1 Sb6 Eu5 65.33(2) 5_656 3
Cd1 Sb6 Eu5 65.33(2) 5_656 3
Zn1 Sb6 Eu5 65.33(2) 5_656 3_545
Cd1 Sb6 Eu5 65.33(2) 5_656 3_545
Eu5 Sb6 Eu5 88.10(2) 3 3_545
Zn1 Sb6 Eu3 133.965(15) 5_656 3_545
Cd1 Sb6 Eu3 133.965(15) 5_656 3_545
Eu5 Sb6 Eu3 153.98(3) 3 3_545
Eu5 Sb6 Eu3 87.150(12) 3_545 3_545
Zn1 Sb6 Eu3 133.965(15) 5_656 3
Cd1 Sb6 Eu3 133.965(15) 5_656 3
Eu5 Sb6 Eu3 87.150(12) 3 3
Eu5 Sb6 Eu3 153.98(3) 3_545 3
Eu3 Sb6 Eu3 86.00(2) 3_545 3
Zn1 Sb6 Eu4 68.67(2) 5_656 3
Cd1 Sb6 Eu4 68.67(2) 5_656 3
Eu5 Sb6 Eu4 76.495(13) 3 3
Eu5 Sb6 Eu4 133.81(2) 3_545 3
Eu3 Sb6 Eu4 123.82(2) 3_545 3
Eu3 Sb6 Eu4 69.421(13) 3 3
Zn1 Sb6 Eu4 68.67(2) 5_656 3_545
Cd1 Sb6 Eu4 68.67(2) 5_656 3_545
Eu5 Sb6 Eu4 133.81(2) 3 3_545
Eu5 Sb6 Eu4 76.495(13) 3_545 3_545
Eu3 Sb6 Eu4 69.421(13) 3_545 3_545
Eu3 Sb6 Eu4 123.82(2) 3 3_545
Eu4 Sb6 Eu4 83.48(2) 3 3_545
Zn1 Sb6 Eu5 116.19(3) 5_656 5_655
Cd1 Sb6 Eu5 116.19(3) 5_656 5_655
Eu5 Sb6 Eu5 70.077(17) 3 5_655
Eu5 Sb6 Eu5 70.077(16) 3_545 5_655
Eu3 Sb6 Eu5 84.268(17) 3_545 5_655
Eu3 Sb6 Eu5 84.268(17) 3 5_655
Eu4 Sb6 Eu5 138.173(10) 3 5_655
Eu4 Sb6 Eu5 138.173(10) 3_545 5_655
Sb6 Cd1 Sb3 119.88(2) 5_656 7_546
Sb6 Cd1 Sb3 119.88(2) 5_656 7_556
Sb3 Cd1 Sb3 112.39(4) 7_546 7_556
Sb6 Cd1 Sb2 101.74(4) 5_656 .
Sb3 Cd1 Sb2 98.11(3) 7_546 .
Sb3 Cd1 Sb2 98.11(3) 7_556 .
Sb6 Cd1 Eu2 162.78(4) 5_656 .
Sb3 Cd1 Eu2 66.26(2) 7_546 .
Sb3 Cd1 Eu2 66.26(2) 7_556 .
Sb2 Cd1 Eu2 61.05(3) . .
Sb6 Cd1 Eu5 65.81(2) 5_656 7_556
Sb3 Cd1 Eu5 158.36(4) 7_546 7_556
Sb3 Cd1 Eu5 76.673(17) 7_556 7_556
Sb2 Cd1 Eu5 60.55(2) . 7_556
Eu2 Cd1 Eu5 102.56(3) . 7_556
Sb6 Cd1 Eu5 65.81(2) 5_656 7_546
Sb3 Cd1 Eu5 76.673(17) 7_546 7_546
Sb3 Cd1 Eu5 158.36(4) 7_556 7_546
Sb2 Cd1 Eu5 60.55(2) . 7_546
Eu2 Cd1 Eu5 102.56(3) . 7_546
Eu5 Cd1 Eu5 88.53(3) 7_556 7_546
Sb6 Cd1 Eu4 65.39(2) 5_656 7_556
Sb3 Cd1 Eu4 126.16(4) 7_546 7_556
Sb3 Cd1 Eu4 60.672(19) 7_556 7_556
Sb2 Cd1 Eu4 135.016(19) . 7_556
Eu2 Cd1 Eu4 125.88(2) . 7_556
Eu5 Cd1 Eu4 75.482(15) 7_556 7_556
Eu5 Cd1 Eu4 131.02(3) 7_546 7_556
Sb6 Cd1 Eu4 65.39(2) 5_656 7_546
Sb3 Cd1 Eu4 60.672(19) 7_546 7_546
Sb3 Cd1 Eu4 126.16(4) 7_556 7_546
Sb2 Cd1 Eu4 135.016(19) . 7_546
Eu2 Cd1 Eu4 125.88(2) . 7_546
Eu5 Cd1 Eu4 131.02(3) 7_556 7_546
Eu5 Cd1 Eu4 75.482(15) 7_546 7_546
Eu4 Cd1 Eu4 81.05(3) 7_556 7_546
Sb6 Cd1 Eu4 131.16(4) 5_656 .
Sb3 Cd1 Eu4 59.05(2) 7_546 .
Sb3 Cd1 Eu4 59.05(2) 7_556 .
Sb2 Cd1 Eu4 127.10(3) . .
Eu2 Cd1 Eu4 66.06(2) . .
Eu5 Cd1 Eu4 135.384(15) 7_556 .
Eu5 Cd1 Eu4 135.384(15) 7_546 .
Eu4 Cd1 Eu4 78.19(2) 7_556 .
Eu4 Cd1 Eu4 78.19(2) 7_546 .
Sb2 Cd2 Sb2 116.60(5) 7_546 7_556
Sb2 Cd2 Sb4 108.90(3) 7_546 .
Sb2 Cd2 Sb4 108.90(3) 7_556 .
Sb2 Cd2 Sb5 106.50(3) 7_546 .
Sb2 Cd2 Sb5 106.50(3) 7_556 .
Sb4 Cd2 Sb5 109.21(4) . .
Sb2 Cd2 Eu1 165.25(3) 7_546 7_556
Sb2 Cd2 Eu1 78.120(16) 7_556 7_556
Sb4 Cd2 Eu1 64.25(2) . 7_556
Sb5 Cd2 Eu1 66.13(2) . 7_556
Sb2 Cd2 Eu1 78.120(16) 7_546 7_546
Sb2 Cd2 Eu1 165.25(3) 7_556 7_546
Sb4 Cd2 Eu1 64.25(2) . 7_546
Sb5 Cd2 Eu1 66.13(2) . 7_546
Eu1 Cd2 Eu1 87.15(3) 7_556 7_546
Sb2 Cd2 Eu5 58.45(2) 7_546 .
Sb2 Cd2 Eu5 58.45(2) 7_556 .
Sb4 Cd2 Eu5 122.73(4) . .
Sb5 Cd2 Eu5 128.07(4) . .
Eu1 Cd2 Eu5 136.271(14) 7_556 .
Eu1 Cd2 Eu5 136.271(14) 7_546 .
Sb2 Cd2 Eu2 115.42(4) 7_546 7_556
Sb2 Cd2 Eu2 54.29(2) 7_556 7_556
Sb4 Cd2 Eu2 135.44(2) . 7_556
Sb5 Cd2 Eu2 54.188(19) . 7_556
Eu1 Cd2 Eu2 71.571(16) 7_556 7_556
Eu1 Cd2 Eu2 120.30(3) 7_546 7_556
Eu5 Cd2 Eu2 85.83(2) . 7_556
Sb2 Cd2 Eu2 54.29(2) 7_546 7_546
Sb2 Cd2 Eu2 115.42(4) 7_556 7_546
Sb4 Cd2 Eu2 135.44(2) . 7_546
Sb5 Cd2 Eu2 54.188(19) . 7_546
Eu1 Cd2 Eu2 120.30(3) 7_556 7_546
Eu1 Cd2 Eu2 71.571(16) 7_546 7_546
Eu5 Cd2 Eu2 85.83(2) . 7_546
Eu2 Cd2 Eu2 73.07(2) 7_556 7_546
Sb2 Cd2 Eu3 54.06(2) 7_546 7_545
Sb2 Cd2 Eu3 114.38(3) 7_556 7_545
Sb4 Cd2 Eu3 58.57(2) . 7_545
Sb5 Cd2 Eu3 139.103(19) . 7_545
Eu1 Cd2 Eu3 122.50(3) 7_556 7_545
Eu1 Cd2 Eu3 74.172(16) 7_546 7_545
Eu5 Cd2 Eu3 76.19(2) . 7_545
Eu2 Cd2 Eu3 162.01(3) 7_556 7_545
Eu2 Cd2 Eu3 104.572(10) 7_546 7_545
Sb2 Cd2 Eu3 114.38(3) 7_546 7
Sb2 Cd2 Eu3 54.06(2) 7_556 7
Sb4 Cd2 Eu3 58.57(2) . 7
Sb5 Cd2 Eu3 139.103(19) . 7
Eu1 Cd2 Eu3 74.172(16) 7_556 7
Eu1 Cd2 Eu3 122.50(3) 7_546 7
Eu5 Cd2 Eu3 76.19(2) . 7
Eu2 Cd2 Eu3 104.572(10) 7_556 7
Eu2 Cd2 Eu3 162.01(3) 7_546 7
Eu3 Cd2 Eu3 71.97(2) 7_545 7
Sb1 Cd3 Sb1 118.49(4) 3 3_545
Sb1 Cd3 Sb4 114.08(3) 3 .
Sb1 Cd3 Sb4 114.08(3) 3_545 .
Sb1 Cd3 Sb5 103.60(3) 3 5_656
Sb1 Cd3 Sb5 103.60(3) 3_545 5_656
Sb4 Cd3 Sb5 99.68(3) . 5_656
Sb1 Cd3 Eu1 160.76(3) 3 7_546
Sb1 Cd3 Eu1 78.233(17) 3_545 7_546
Sb4 Cd3 Eu1 61.74(2) . 7_546
Sb5 Cd3 Eu1 60.89(2) 5_656 7_546
Sb1 Cd3 Eu1 78.233(17) 3 7_556
Sb1 Cd3 Eu1 160.76(3) 3_545 7_556
Sb4 Cd3 Eu1 61.74(2) . 7_556
Sb5 Cd3 Eu1 60.89(2) 5_656 7_556
Eu1 Cd3 Eu1 83.82(3) 7_546 7_556
Sb1 Cd3 Eu6 123.96(4) 3 3_545
Sb1 Cd3 Eu6 59.105(19) 3_545 3_545
Sb4 Cd3 Eu6 59.634(18) . 3_545
Sb5 Cd3 Eu6 132.27(2) 5_656 3_545
Eu1 Cd3 Eu6 71.718(14) 7_546 3_545
Eu1 Cd3 Eu6 121.31(3) 7_556 3_545
Sb1 Cd3 Eu6 59.105(19) 3 3
Sb1 Cd3 Eu6 123.96(4) 3_545 3
Sb4 Cd3 Eu6 59.634(18) . 3
Sb5 Cd3 Eu6 132.27(2) 5_656 3
Eu1 Cd3 Eu6 121.31(3) 7_546 3
Eu1 Cd3 Eu6 71.718(14) 7_556 3
Eu6 Cd3 Eu6 77.18(2) 3_545 3
Sb1 Cd3 Eu2 53.18(2) 3 3
Sb1 Cd3 Eu2 114.01(3) 3_545 3
Sb4 Cd3 Eu2 128.71(2) . 3
Sb5 Cd3 Eu2 52.144(17) 5_656 3
Eu1 Cd3 Eu2 113.01(3) 7_546 3
Eu1 Cd3 Eu2 66.970(16) 7_556 3
Eu6 Cd3 Eu2 171.44(3) 3_545 3
Eu6 Cd3 Eu2 104.980(7) 3 3
Sb1 Cd3 Eu2 114.01(3) 3 3_545
Sb1 Cd3 Eu2 53.18(2) 3_545 3_545
Sb4 Cd3 Eu2 128.71(2) . 3_545
Sb5 Cd3 Eu2 52.144(17) 5_656 3_545
Eu1 Cd3 Eu2 66.970(16) 7_546 3_545
Eu1 Cd3 Eu2 113.01(3) 7_556 3_545
Eu6 Cd3 Eu2 104.980(7) 3_545 3_545
Eu6 Cd3 Eu2 171.44(3) 3 3_545
Eu2 Cd3 Eu2 71.673(19) 3 3_545

loop_
_geom_bond_atom_site_label_1
_geom_bond_atom_site_label_2
_geom_bond_distance
_geom_bond_site_symmetry_2
Eu1 Sb4 3.2996(6) 7_556
Eu1 Sb4 3.2996(6) 7_546
Eu1 Zn2 3.3638(9) 7_556
Eu1 Cd2 3.3638(9) 7_556
Eu1 Zn2 3.3638(9) 7_546
Eu1 Cd2 3.3638(9) 7_546
Eu1 Sb5 3.3919(6) 3_445
Eu1 Sb5 3.3919(6) 3_455
Eu1 Sb5 3.4465(6) 7_546
Eu1 Sb5 3.4465(6) 7_556
Eu1 Zn3 3.4709(9) 7_546
Eu1 Cd3 3.4709(9) 7_546
Eu2 Sb1 3.1866(9) .
Eu2 Sb2 3.1946(9) .
Eu2 Sb5 3.2219(6) 7_546
Eu2 Sb5 3.2219(6) 7_556
Eu2 Cd1 3.2568(12) .
Eu2 Sb3 3.3277(6) 7_556
Eu2 Sb3 3.3277(6) 7_546
Eu2 Cd2 3.8948(10) 7_556
Eu2 Cd2 3.8948(10) 7_546
Eu2 Eu4 3.9173(7) .
Eu2 Cd3 3.9602(9) 3_445
Eu3 Sb2 3.2210(9) 1_554
Eu3 Sb1 3.2899(9) .
Eu3 Sb6 3.3999(6) 3_455
Eu3 Sb6 3.3999(6) 3_445
Eu3 Sb4 3.4413(6) 7_545
Eu3 Sb4 3.4413(6) 7
Eu3 Eu4 3.9197(7) .
Eu3 Cd2 3.9462(10) 7_545
Eu3 Cd2 3.9462(10) 7
Eu3 Eu6 3.9840(6) .
Eu3 Eu1 4.4323(7) 1_554
Eu4 Sb3 3.2810(9) .
Eu4 Sb1 3.3887(9) .
Eu4 Sb3 3.4129(7) 7_556
Eu4 Sb3 3.4129(7) 7_546
Eu4 Sb6 3.4826(7) 3_445
Eu4 Sb6 3.4826(7) 3_455
Eu4 Zn1 3.5683(9) 7_556
Eu4 Cd1 3.5683(9) 7_556
Eu4 Zn1 3.5683(9) 7_546
Eu4 Cd1 3.5683(9) 7_546
Eu4 Cd1 3.8684(12) .
Eu5 Sb2 3.2078(6) 7_556
Eu5 Sb2 3.2078(6) 7_546
Eu5 Zn1 3.3218(9) 7_556
Eu5 Cd1 3.3218(9) 7_556
Eu5 Zn1 3.3218(9) 7_546
Eu5 Cd1 3.3218(9) 7_546
Eu5 Sb6 3.3346(6) 3_445
Eu5 Sb6 3.3346(6) 3_455
Eu5 Sb6 3.5821(9) 5_655
Eu5 Cd2 3.6385(12) .
Eu5 Sb3 3.8140(9) .
Eu6 Sb1 3.2858(7) .
Eu6 Sb1 3.2859(7) 5
Eu6 Sb4 3.3610(5) 7
Eu6 Sb4 3.3610(5) 7_545
Eu6 Sb4 3.3610(5) 3_455
Eu6 Sb4 3.3610(5) 3_445
Eu6 Zn3 3.7170(8) 7_545
Eu6 Zn3 3.7170(8) 3_455
Eu6 Cd3 3.7170(8) 7_545
Eu6 Cd3 3.7170(8) 3_455
Eu6 Zn3 3.7170(8) 7
Eu6 Cd3 3.7170(8) 3_445
Sb1 Zn3 2.6979(6) 3_445
Sb1 Cd3 2.6979(6) 3_445
Sb1 Zn3 2.6979(6) 3_455
Sb1 Cd3 2.6979(6) 3_455
Sb2 Zn2 2.7251(7) 7_546
Sb2 Cd2 2.7251(7) 7_546
Sb2 Zn2 2.7251(7) 7_556
Sb2 Cd2 2.7251(7) 7_556
Sb2 Cd1 3.0204(13) .
Sb2 Eu5 3.2078(6) 7_556
Sb2 Eu5 3.2078(6) 7_546
Sb2 Eu3 3.2210(9) 1_556
Sb3 Zn1 2.7902(7) 7_546
Sb3 Cd1 2.7902(7) 7_546
Sb3 Zn1 2.7902(7) 7_556
Sb3 Cd1 2.7902(7) 7_556
Sb3 Eu2 3.3277(6) 7_556
Sb3 Eu2 3.3277(6) 7_546
Sb3 Eu4 3.4129(7) 7_556
Sb3 Eu4 3.4129(7) 7_546
Sb4 Cd2 2.7683(12) .
Sb4 Cd3 2.8840(12) .
Sb4 Eu1 3.2996(6) 7_556
Sb4 Eu1 3.2996(6) 7_546
Sb4 Eu6 3.3609(5) 3
Sb4 Eu6 3.3609(5) 3_545
Sb4 Eu3 3.4414(6) 7_545
Sb4 Eu3 3.4414(6) 7
Sb5 Sb5 2.8018(13) 5_656
Sb5 Cd2 2.9152(12) .
Sb5 Zn3 3.2074(12) 5_656
Sb5 Cd3 3.2074(12) 5_656
Sb5 Eu2 3.2219(6) 7_546
Sb5 Eu2 3.2219(6) 7_556
Sb5 Eu1 3.3919(6) 3
Sb5 Eu1 3.3919(6) 3_545
Sb5 Eu1 3.4464(6) 7_546
Sb5 Eu1 3.4464(6) 7_556
Sb6 Zn1 2.7529(12) 5_656
Sb6 Cd1 2.7529(12) 5_656
Sb6 Eu5 3.3346(6) 3
Sb6 Eu5 3.3346(6) 3_545
Sb6 Eu3 3.3998(6) 3_545
Sb6 Eu3 3.3998(6) 3
Sb6 Eu4 3.4826(7) 3
Sb6 Eu4 3.4826(7) 3_545
Sb6 Eu5 3.5822(9) 5_655
Cd1 Sb6 2.7528(12) 5_656
Cd1 Sb3 2.7902(7) 7_546
Cd1 Sb3 2.7902(7) 7_556
Cd1 Eu5 3.3217(9) 7_556
Cd1 Eu5 3.3217(9) 7_546
Cd1 Eu4 3.5683(9) 7_556
Cd1 Eu4 3.5683(9) 7_546
Cd2 Sb2 2.7251(7) 7_546
Cd2 Sb2 2.7251(7) 7_556
Cd2 Eu1 3.3637(9) 7_556
Cd2 Eu1 3.3637(9) 7_546
Cd2 Eu2 3.8948(10) 7_556
Cd2 Eu2 3.8948(10) 7_546
Cd2 Eu3 3.9462(10) 7_545
Cd2 Eu3 3.9462(10) 7
Cd3 Sb1 2.6979(6) 3
Cd3 Sb1 2.6979(6) 3_545
Cd3 Sb5 3.2074(12) 5_656
Cd3 Eu1 3.4710(9) 7_546
Cd3 Eu1 3.4710(9) 7_556
Cd3 Eu6 3.7171(8) 3_545
Cd3 Eu6 3.7171(8) 3
Cd3 Eu2 3.9601(9) 3
Cd3 Eu2 3.9601(9) 3_545
